data_9011430
loop_
_publ_author_name
'Merlino, S.'

_publ_section_title
;
 Crystal structure of sapphirine-1Tc
 Note: polytype sapphirine-1Tc
;
_journal_name_full 'Zeitschrift fur Kristallographie'
_journal_page_first 91
_journal_page_last 100
_journal_volume 151
_journal_year 1980
_chemical_compound_source 'Wilson Lake, Labrador, Canada'
_chemical_formula_sum 'Al8.05 Fe1.05 Mg3.15 O20 Si1.75'
_chemical_name_mineral Sapphirine
_space_group_IT_number 2
_symmetry_space_group_name_Hall '-P 1'
_symmetry_space_group_name_H-M 'P -1'
_cell_angle_alpha 107.4
_cell_angle_beta 95.2
_cell_angle_gamma 123.8
_cell_length_a 9.97
_cell_length_b 10.34
_cell_length_c 8.62
_cell_formula_units_Z 2
_cell_volume 666.618
_database_code_amcsd 0010820
_exptl_crystal_density_diffrn 3.595
_cod_original_formula_sum 'Al8.05 Fe1.05 Mg3.15 Si1.75 O20'
_cod_database_code 9011430

loop_
_space_group_symop_operation_xyz
x,y,z
-x,-y,-z

loop_
_atom_site_label
_atom_site_fract_x
_atom_site_fract_y
_atom_site_fract_z
_atom_site_occupancy
_atom_site_U_iso_or_equiv
AlMl -0.19331 0.35014 -0.33486 0.90000 0.00355
Fe3+Ml -0.19331 0.35014 -0.33486 0.10000 0.00355
AlM2 0.28520 0.33460 -0.34992 0.90000 0.00519
Fe3+M2 0.28520 0.33460 -0.34992 0.10000 0.00519
MgM3 0.09720 0.44457 -0.44134 0.70000 0.00646
Fe3+M3 0.09720 0.44457 -0.44134 0.25000 0.00646
Fe2+M3 0.09720 0.44457 -0.44134 0.05000 0.00646
MgM4 0.59581 0.44010 -0.44468 0.85000 0.00431
Fe2+M4 0.59581 0.44010 -0.44468 0.15000 0.00431
MgM5 -0.29206 0.14171 -0.12497 0.80000 0.00279
Fe2+M5 -0.29206 0.14171 -0.12497 0.20000 0.00279
MgM6 0.17631 0.12642 -0.14167 0.80000 0.00443
Fe2+M6 0.17631 0.12642 -0.14167 0.20000 0.00443
AlM7 0.49504 0.24213 -0.24324 1.00000 0.00418
AlM8 0.50000 0.50000 0.00000 1.00000 0.00317
AlM9 0.50000 0.00000 0.50000 1.00000 0.00355
AlT1 -0.27929 0.14245 0.25324 1.00000 0.00127
SiT2 0.23096 0.14891 0.25521 0.75000 0.00190
AlT2 0.23096 0.14891 0.25521 0.25000 0.00190
SiT3 0.02972 0.25277 0.15226 0.50000 0.00279
AlT3 0.02972 0.25277 0.15226 0.50000 0.00279
AlT4 -0.46944 0.25687 0.14106 0.75000 0.00203
SiT4 -0.46944 0.25687 0.14106 0.25000 0.00203
AlT5 0.12785 -0.06752 0.44287 1.00000 0.00266
AlT6 0.13158 0.44095 -0.06630 0.75000 0.00355
SiT6 0.13158 0.44095 -0.06630 0.25000 0.00355
O1 -0.25662 0.36907 -0.12270 1.00000 0.00532
O2 0.25648 0.37529 -0.12070 1.00000 0.00532
O3 -0.15357 0.55747 -0.33311 1.00000 0.00709
O4 0.34145 0.55339 -0.32942 1.00000 0.00469
O5 0.03568 0.45427 -0.22798 1.00000 0.00836
O6 0.51372 0.43765 -0.22820 1.00000 0.00367
O7 0.14863 0.66738 -0.44563 1.00000 0.00785
O8 0.65481 0.67529 -0.43899 1.00000 0.00481
O9 0.26021 -0.12186 0.37562 1.00000 0.00456
O10 -0.25160 -0.12368 0.36635 1.00000 0.00443
O11 0.35506 0.10470 0.18403 1.00000 0.00418
O12 -0.14705 0.09620 0.17832 1.00000 0.00583
O13 -0.05874 -0.22951 0.45478 1.00000 0.00583
O14 -0.56642 -0.22561 0.43846 1.00000 0.00418
O15 0.07437 -0.01327 0.28442 1.00000 0.00608
O16 -0.45313 -0.02879 0.28135 1.00000 0.00494
O17 -0.35526 0.18028 0.09633 1.00000 0.00532
O18 0.14767 0.17971 0.10656 1.00000 0.00583
O19 -0.02686 0.28527 -0.01583 1.00000 0.00621
O20 0.45114 0.28025 -0.02978 1.00000 0.00646

loop_
_cod_related_entry_id
_cod_related_entry_database
_cod_related_entry_code
1 AMCSD 0010820
